data_7708888
loop_
_publ_author_name
'Brune, Veronika'
'Raydan, Nidal'
'Sutorius, Anja'
'Hartl, Fabian'
'Purohit, Bhagyesh'
'Gahlot, Sweta'
'Bargiela, Pascal'
'Burel, Laurence'
'Wilhelm, Michael'
'Hegemann, Corinna'
'Atamt\"urk, Ufuk'
'Mathur, Sanjay'
'Mishra, Shashank'

_publ_section_title
;
 Single source precursor route to nanometric tin chalcogenides.
;
_journal_name_full 'Dalton transactions (Cambridge, England : 2003)'
_journal_paper_doi 10.1039/d1dt02964a
_journal_year 2021
_chemical_formula_moiety 'C10 H22 N2 S4 Sn'
_chemical_formula_sum 'C10 H22 N2 S4 Sn'
_chemical_formula_weight 417.22
_space_group_crystal_system triclinic
_space_group_IT_number 2
_space_group_name_Hall '-P 1'
_space_group_name_H-M_alt 'P -1'
_atom_sites_solution_hydrogens geom
_audit_creation_method SHELXL-2014
_audit_update_record
;
2021-08-23 deposited with the CCDC.	2021-11-01 downloaded from the CCDC.
;
_cell_angle_alpha 82.131(7)
_cell_angle_beta 84.825(7)
_cell_angle_gamma 66.446(7)
_cell_formula_units_Z 2
_cell_length_a 7.9745(7)
_cell_length_b 9.8264(9)
_cell_length_c 11.1097(9)
_cell_measurement_reflns_used 5318
_cell_measurement_temperature 293(2)
_cell_measurement_theta_max 25.242
_cell_measurement_theta_min 1.852
_cell_volume 789.91(13)
_computing_cell_refinement 'X-Area (Stoe & Cie, 2001)'
_computing_data_collection 'X-Area (Stoe & Cie, 2001)'
_computing_data_reduction 'X-Area (Stoe & Cie, 2001)'
_computing_structure_refinement 'SHELXL-2014 (Sheldrick, 2014)'
_computing_structure_solution 'SHELXS-97 (Sheldrick, 1990)'
_diffrn_ambient_temperature 293(2)
_diffrn_detector_area_resol_mean 'not measured'
_diffrn_measured_fraction_theta_full 1.000
_diffrn_measured_fraction_theta_max 0.988
_diffrn_measurement_device_type 'IPDS 2 T (Stoe & Cie)'
_diffrn_measurement_method '\w and \f scans'
_diffrn_radiation_type MoK\a
_diffrn_radiation_wavelength 0.71073
_diffrn_reflns_av_R_equivalents 0.0986
_diffrn_reflns_av_unetI/netI 0.0919
_diffrn_reflns_Laue_measured_fraction_full 1.000
_diffrn_reflns_Laue_measured_fraction_max 0.988
_diffrn_reflns_limit_h_max 10
_diffrn_reflns_limit_h_min -10
_diffrn_reflns_limit_k_max 12
_diffrn_reflns_limit_k_min -13
_diffrn_reflns_limit_l_max 15
_diffrn_reflns_limit_l_min -15
_diffrn_reflns_number 11485
_diffrn_reflns_point_group_measured_fraction_full 1.000
_diffrn_reflns_point_group_measured_fraction_max 0.988
_diffrn_reflns_theta_full 25.242
_diffrn_reflns_theta_max 29.217
_diffrn_reflns_theta_min 1.852
_diffrn_source 'fine-focus sealed tube'
_exptl_absorpt_coefficient_mu 2.128
_exptl_absorpt_correction_T_max 0.8476
_exptl_absorpt_correction_T_min 0.6604
_exptl_absorpt_correction_type numerical
_exptl_absorpt_process_details
;
The absorption correction (X-RED; Stoe & Cie, 2001)
was performed after optimizing the crystal shape
using X-SHAPE (Stoe & Cie, 1999).
;
_exptl_crystal_colour colourless
_exptl_crystal_density_diffrn 1.754
_exptl_crystal_density_meas ?
_exptl_crystal_density_method 'not measured'
_exptl_crystal_description column
_exptl_crystal_F_000 420
_exptl_crystal_size_max 0.42
_exptl_crystal_size_mid 0.21
_exptl_crystal_size_min 0.20
_exptl_transmission_factor_max 'not measured'
_exptl_transmission_factor_min 'not measured'
_refine_diff_density_max 1.249
_refine_diff_density_min -1.333
_refine_diff_density_rms 0.177
_refine_ls_extinction_coef 0.0155(19)
_refine_ls_extinction_expression Fc^*^=kFc[1+0.001xFc^2^\l^3^/sin(2\q)]^-1/4^
_refine_ls_extinction_method SHELXL
_refine_ls_goodness_of_fit_ref 1.039
_refine_ls_hydrogen_treatment constr
_refine_ls_matrix_type full
_refine_ls_number_parameters 157
_refine_ls_number_reflns 4238
_refine_ls_number_restraints 0
_refine_ls_restrained_S_all 1.039
_refine_ls_R_factor_all 0.0856
_refine_ls_R_factor_gt 0.0484
_refine_ls_shift/su_max 0.000
_refine_ls_shift/su_mean 0.000
_refine_ls_structure_factor_coef Fsqd
_refine_ls_weighting_details 'w=1/[\s^2^(Fo^2^)+(0.0686P)^2^] where P=(Fo^2^+2Fc^2^)/3'
_refine_ls_weighting_scheme calc
_refine_ls_wR_factor_gt 0.1165
_refine_ls_wR_factor_ref 0.1438
_reflns_Friedel_coverage 0.000
_reflns_number_gt 2801
_reflns_number_total 4238
_reflns_threshold_expression 'I > 2\s(I)'
_cod_data_source_file d1dt02964a2.cif
_cod_data_source_block shelx
_cod_depositor_comments
;
The following automatic conversions were performed:

data item '_exptl_crystal_density_meas' value 'not measured' was
changed to '?' -- the value is perceived as not measured.

Automatic conversion script
Id: cif_fix_values 7556 2019-12-06 15:28:31Z antanas 
;
_cod_database_code 7708888
_shelx_space_group_comment
;
The symmetry employed for this shelxl refinement is uniquely defined
by the following loop, which should always be used as a source of
symmetry information in preference to the above space-group names.
They are only intended as comments.
;
_shelxl_version_number 2014-3

loop_
_space_group_symop_operation_xyz
'x, y, z'
'-x, -y, -z'

loop_
_atom_site_label
_atom_site_type_symbol
_atom_site_fract_x
_atom_site_fract_y
_atom_site_fract_z
_atom_site_U_iso_or_equiv
_atom_site_adp_type
_atom_site_occupancy
_atom_site_site_symmetry_order
_atom_site_calc_flag
_atom_site_refinement_flags_posn
_atom_site_refinement_flags_adp
_atom_site_refinement_flags_occupancy
_atom_site_disorder_assembly
_atom_site_disorder_group
Sn1 Sn 0.57872(5) 0.22847(5) 0.74392(4) 0.03569(16) Uani 1 1 d . . . . .
S1 S 0.3717(2) 0.1227(2) 0.67972(18) 0.0519(4) Uani 1 1 d . . . . .
S2 S 0.6367(3) 0.1521(2) 0.96024(16) 0.0513(4) Uani 1 1 d . . . . .
S3 S 0.7036(3) 0.2557(2) 0.53813(16) 0.0533(4) Uani 1 1 d . . . . .
S4 S 0.3092(2) 0.4562(2) 0.7843(2) 0.0543(5) Uani 1 1 d . . . . .
N1 N 0.7879(7) -0.0431(6) 0.7448(5) 0.0434(12) Uani 1 1 d . . . . .
N2 N 0.7308(7) 0.4061(6) 0.7615(5) 0.0417(12) Uani 1 1 d . . . . .
C1 C 0.5206(12) -0.0699(9) 0.6677(8) 0.061(2) Uani 1 1 d . . . . .
H1A H 0.5025 -0.1300 0.7405 0.073 Uiso 1 1 calc R U . . .
H1B H 0.4846 -0.1025 0.5993 0.073 Uiso 1 1 calc R U . . .
C2 C 0.7227(11) -0.1002(9) 0.6512(7) 0.0582(19) Uani 1 1 d . . . . .
H2A H 0.7922 -0.2071 0.6534 0.070 Uiso 1 1 calc R U . . .
H2B H 0.7451 -0.0543 0.5718 0.070 Uiso 1 1 calc R U . . .
C3 C 0.7937(10) -0.0424(9) 0.9671(7) 0.0541(18) Uani 1 1 d . . . . .
H3A H 0.9183 -0.0481 0.9626 0.065 Uiso 1 1 calc R U . . .
H3B H 0.7749 -0.0941 1.0447 0.065 Uiso 1 1 calc R U . . .
C4 C 0.7693(10) -0.1205(8) 0.8658(7) 0.0489(16) Uani 1 1 d . . . . .
H4A H 0.8602 -0.2222 0.8714 0.059 Uiso 1 1 calc R U . . .
H4B H 0.6492 -0.1245 0.8754 0.059 Uiso 1 1 calc R U . . .
C5 C 0.9799(9) -0.0633(9) 0.7166(8) 0.062(2) Uani 1 1 d . . . . .
H5A H 1.0225 -0.0282 0.7793 0.094 Uiso 1 1 calc R U . . .
H5B H 0.9884 -0.0075 0.6399 0.094 Uiso 1 1 calc R U . . .
H5C H 1.0539 -0.1673 0.7123 0.094 Uiso 1 1 calc R U . . .
C6 C 0.8439(10) 0.3602(10) 0.5507(7) 0.0588(19) Uani 1 1 d . . . . .
H6A H 0.9639 0.2919 0.5780 0.071 Uiso 1 1 calc R U . . .
H6B H 0.8600 0.4097 0.4714 0.071 Uiso 1 1 calc R U . . .
C7 C 0.7575(11) 0.4740(9) 0.6380(7) 0.0562(18) Uani 1 1 d . . . . .
H7A H 0.8342 0.5288 0.6417 0.067 Uiso 1 1 calc R U . . .
H7B H 0.6398 0.5445 0.6085 0.067 Uiso 1 1 calc R U . . .
C8 C 0.6052(9) 0.5191(7) 0.8377(7) 0.0455(15) Uani 1 1 d . . . . .
H8A H 0.6502 0.5974 0.8378 0.055 Uiso 1 1 calc R U . . .
H8B H 0.6051 0.4730 0.9207 0.055 Uiso 1 1 calc R U . . .
C9 C 0.4102(10) 0.5887(8) 0.7950(7) 0.0487(16) Uani 1 1 d . . . . .
H9A H 0.4089 0.6445 0.7158 0.058 Uiso 1 1 calc R U . . .
H9B H 0.3348 0.6590 0.8508 0.058 Uiso 1 1 calc R U . . .
C10 C 0.9074(9) 0.3323(9) 0.8218(8) 0.0585(19) Uani 1 1 d . . . . .
H10A H 0.8921 0.2751 0.8960 0.088 Uiso 1 1 calc R U . . .
H10B H 0.9485 0.4066 0.8395 0.088 Uiso 1 1 calc R U . . .
H10C H 0.9963 0.2672 0.7689 0.088 Uiso 1 1 calc R U . . .

loop_
_atom_site_aniso_label
_atom_site_aniso_U_11
_atom_site_aniso_U_22
_atom_site_aniso_U_33
_atom_site_aniso_U_23
_atom_site_aniso_U_13
_atom_site_aniso_U_12
Sn1 0.0342(2) 0.0372(2) 0.0358(2) -0.00634(15) -0.00066(14) -0.01360(16)
S1 0.0431(8) 0.0578(11) 0.0616(11) -0.0166(9) -0.0053(8) -0.0231(8)
S2 0.0735(11) 0.0510(10) 0.0340(8) -0.0045(7) -0.0007(8) -0.0295(9)
S3 0.0680(11) 0.0569(11) 0.0377(9) -0.0066(8) 0.0036(8) -0.0279(9)
S4 0.0342(7) 0.0466(9) 0.0804(14) -0.0147(9) 0.0029(8) -0.0126(7)
N1 0.038(3) 0.043(3) 0.046(3) -0.007(2) 0.002(2) -0.011(2)
N2 0.033(2) 0.043(3) 0.046(3) 0.000(2) 0.000(2) -0.015(2)
C1 0.078(5) 0.051(4) 0.067(5) -0.014(4) -0.018(4) -0.035(4)
C2 0.075(5) 0.050(4) 0.051(4) -0.015(3) -0.001(4) -0.024(4)
C3 0.051(4) 0.062(5) 0.050(4) 0.009(3) -0.017(3) -0.025(3)
C4 0.056(4) 0.038(3) 0.052(4) 0.002(3) -0.009(3) -0.018(3)
C5 0.038(3) 0.061(5) 0.074(6) -0.001(4) 0.003(3) -0.007(3)
C6 0.056(4) 0.073(5) 0.046(4) -0.002(4) 0.013(3) -0.029(4)
C7 0.071(5) 0.049(4) 0.056(4) -0.001(3) 0.002(4) -0.034(4)
C8 0.050(3) 0.039(3) 0.051(4) -0.011(3) -0.007(3) -0.018(3)
C9 0.053(4) 0.038(3) 0.057(4) -0.012(3) -0.003(3) -0.017(3)
C10 0.036(3) 0.059(5) 0.080(6) -0.006(4) -0.011(3) -0.017(3)

loop_
_atom_type_symbol
_atom_type_description
_atom_type_scat_dispersion_real
_atom_type_scat_dispersion_imag
_atom_type_scat_source
C C 0.0033 0.0016 'International Tables Vol C Tables 4.2.6.8 and 6.1.1.4'
H H 0.0000 0.0000 'International Tables Vol C Tables 4.2.6.8 and 6.1.1.4'
N N 0.0061 0.0033 'International Tables Vol C Tables 4.2.6.8 and 6.1.1.4'
S S 0.1246 0.1234 'International Tables Vol C Tables 4.2.6.8 and 6.1.1.4'
Sn Sn -0.6537 1.4246 'International Tables Vol C Tables 4.2.6.8 and 6.1.1.4'

loop_
_geom_angle_atom_site_label_1
_geom_angle_atom_site_label_2
_geom_angle_atom_site_label_3
_geom_angle
_geom_angle_site_symmetry_1
_geom_angle_site_symmetry_3
_geom_angle_publ_flag
S3 Sn1 S2 147.85(7) . . ?
S3 Sn1 S4 110.54(7) . . ?
S2 Sn1 S4 92.80(7) . . ?
S3 Sn1 S1 92.92(7) . . ?
S2 Sn1 S1 109.84(7) . . ?
S4 Sn1 S1 88.99(6) . . ?
S3 Sn1 N1 84.99(14) . . ?
S2 Sn1 N1 77.95(14) . . ?
S4 Sn1 N1 160.74(13) . . ?
S1 Sn1 N1 78.59(13) . . ?
S3 Sn1 N2 77.97(14) . . ?
S2 Sn1 N2 85.33(13) . . ?
S4 Sn1 N2 79.36(12) . . ?
S1 Sn1 N2 161.43(13) . . ?
N1 Sn1 N2 116.12(17) . . ?
C1 S1 Sn1 103.0(2) . . ?
C3 S2 Sn1 104.4(3) . . ?
C6 S3 Sn1 103.9(3) . . ?
C9 S4 Sn1 102.5(2) . . ?
C2 N1 C5 110.0(6) . . ?
C2 N1 C4 110.1(6) . . ?
C5 N1 C4 110.6(6) . . ?
C2 N1 Sn1 106.1(4) . . ?
C5 N1 Sn1 111.9(5) . . ?
C4 N1 Sn1 108.1(4) . . ?
C8 N2 C10 107.9(6) . . ?
C8 N2 C7 111.5(6) . . ?
C10 N2 C7 110.2(6) . . ?
C8 N2 Sn1 106.2(4) . . ?
C10 N2 Sn1 112.7(4) . . ?
C7 N2 Sn1 108.3(4) . . ?
C2 C1 S1 115.0(5) . . ?
C2 C1 H1A 108.5 . . ?
S1 C1 H1A 108.5 . . ?
C2 C1 H1B 108.5 . . ?
S1 C1 H1B 108.5 . . ?
H1A C1 H1B 107.5 . . ?
N1 C2 C1 112.9(6) . . ?
N1 C2 H2A 109.0 . . ?
C1 C2 H2A 109.0 . . ?
N1 C2 H2B 109.0 . . ?
C1 C2 H2B 109.0 . . ?
H2A C2 H2B 107.8 . . ?
C4 C3 S2 112.7(5) . . ?
C4 C3 H3A 109.1 . . ?
S2 C3 H3A 109.1 . . ?
C4 C3 H3B 109.1 . . ?
S2 C3 H3B 109.1 . . ?
H3A C3 H3B 107.8 . . ?
N1 C4 C3 111.8(6) . . ?
N1 C4 H4A 109.3 . . ?
C3 C4 H4A 109.3 . . ?
N1 C4 H4B 109.3 . . ?
C3 C4 H4B 109.3 . . ?
H4A C4 H4B 107.9 . . ?
N1 C5 H5A 109.5 . . ?
N1 C5 H5B 109.5 . . ?
H5A C5 H5B 109.5 . . ?
N1 C5 H5C 109.5 . . ?
H5A C5 H5C 109.5 . . ?
H5B C5 H5C 109.5 . . ?
C7 C6 S3 111.1(5) . . ?
C7 C6 H6A 109.4 . . ?
S3 C6 H6A 109.4 . . ?
C7 C6 H6B 109.4 . . ?
S3 C6 H6B 109.4 . . ?
H6A C6 H6B 108.0 . . ?
N2 C7 C6 112.4(6) . . ?
N2 C7 H7A 109.1 . . ?
C6 C7 H7A 109.1 . . ?
N2 C7 H7B 109.1 . . ?
C6 C7 H7B 109.1 . . ?
H7A C7 H7B 107.9 . . ?
N2 C8 C9 113.2(5) . . ?
N2 C8 H8A 108.9 . . ?
C9 C8 H8A 108.9 . . ?
N2 C8 H8B 108.9 . . ?
C9 C8 H8B 108.9 . . ?
H8A C8 H8B 107.7 . . ?
C8 C9 S4 114.4(5) . . ?
C8 C9 H9A 108.7 . . ?
S4 C9 H9A 108.7 . . ?
C8 C9 H9B 108.7 . . ?
S4 C9 H9B 108.7 . . ?
H9A C9 H9B 107.6 . . ?
N2 C10 H10A 109.5 . . ?
N2 C10 H10B 109.5 . . ?
H10A C10 H10B 109.5 . . ?
N2 C10 H10C 109.5 . . ?
H10A C10 H10C 109.5 . . ?
H10B C10 H10C 109.5 . . ?

loop_
_geom_bond_atom_site_label_1
_geom_bond_atom_site_label_2
_geom_bond_distance
_geom_bond_site_symmetry_2
_geom_bond_publ_flag
Sn1 S3 2.4342(19) . ?
Sn1 S2 2.4457(18) . ?
Sn1 S4 2.4668(18) . ?
Sn1 S1 2.4700(17) . ?
Sn1 N1 2.518(5) . ?
Sn1 N2 2.526(5) . ?
S1 C1 1.804(8) . ?
S2 C3 1.814(8) . ?
S3 C6 1.820(8) . ?
S4 C9 1.804(7) . ?
N1 C2 1.469(9) . ?
N1 C5 1.473(8) . ?
N1 C4 1.477(9) . ?
N2 C8 1.473(8) . ?
N2 C10 1.476(8) . ?
N2 C7 1.477(9) . ?
C1 C2 1.515(11) . ?
C1 H1A 0.9700 . ?
C1 H1B 0.9700 . ?
C2 H2A 0.9700 . ?
C2 H2B 0.9700 . ?
C3 C4 1.513(10) . ?
C3 H3A 0.9700 . ?
C3 H3B 0.9700 . ?
C4 H4A 0.9700 . ?
C4 H4B 0.9700 . ?
C5 H5A 0.9600 . ?
C5 H5B 0.9600 . ?
C5 H5C 0.9600 . ?
C6 C7 1.492(11) . ?
C6 H6A 0.9700 . ?
C6 H6B 0.9700 . ?
C7 H7A 0.9700 . ?
C7 H7B 0.9700 . ?
C8 C9 1.519(9) . ?
C8 H8A 0.9700 . ?
C8 H8B 0.9700 . ?
C9 H9A 0.9700 . ?
C9 H9B 0.9700 . ?
C10 H10A 0.9600 . ?
C10 H10B 0.9600 . ?
C10 H10C 0.9600 . ?

loop_
_geom_torsion_atom_site_label_1
_geom_torsion_atom_site_label_2
_geom_torsion_atom_site_label_3
_geom_torsion_atom_site_label_4
_geom_torsion
_geom_torsion_site_symmetry_1
_geom_torsion_site_symmetry_2
_geom_torsion_site_symmetry_3
_geom_torsion_site_symmetry_4
_geom_torsion_publ_flag
Sn1 S1 C1 C2 -21.7(7) . . . . ?
C5 N1 C2 C1 -174.5(6) . . . . ?
C4 N1 C2 C1 63.3(8) . . . . ?
Sn1 N1 C2 C1 -53.4(7) . . . . ?
S1 C1 C2 N1 53.3(9) . . . . ?
Sn1 S2 C3 C4 -29.2(6) . . . . ?
C2 N1 C4 C3 -167.1(6) . . . . ?
C5 N1 C4 C3 71.2(8) . . . . ?
Sn1 N1 C4 C3 -51.6(6) . . . . ?
S2 C3 C4 N1 56.2(7) . . . . ?
Sn1 S3 C6 C7 -36.8(6) . . . . ?
C8 N2 C7 C6 -165.5(6) . . . . ?
C10 N2 C7 C6 74.7(8) . . . . ?
Sn1 N2 C7 C6 -49.0(7) . . . . ?
S3 C6 C7 N2 59.7(8) . . . . ?
C10 N2 C8 C9 -172.0(6) . . . . ?
C7 N2 C8 C9 66.8(7) . . . . ?
Sn1 N2 C8 C9 -50.9(6) . . . . ?
N2 C8 C9 S4 56.4(8) . . . . ?
Sn1 S4 C9 C8 -27.9(6) . . . . ?
